data_1561912
loop_
_publ_author_name
'Li, Chao'
'Feng, Kai'
'Tu, Heng'
'Yao, Jiyong'
'Wu, Yicheng'

_publ_section_title
;
 Four new chalcohalides, NaBa2SnS4Cl, KBa2SnS4Cl, KBa2SnS4Br and
 CsBa2SnS4Cl: Syntheses, crystal structures and optical properties
;
_journal_name_full 'Journal of Solid State Chemistry'
_journal_page_first 104
_journal_page_last 109
_journal_paper_doi 10.1016/j.jssc.2015.03.013
_journal_volume 227
_journal_year 2015
_chemical_formula_sum 'Ba2 Br K S4 Sn'
_chemical_formula_weight 640.62
_space_group_IT_number 62
_space_group_name_Hall '-P 2ac 2n'
_space_group_name_H-M_alt 'P n m a'
_symmetry_cell_setting orthorhombic
_symmetry_space_group_name_H-M 'P n m a'
_atom_sites_solution_hydrogens none
_atom_sites_solution_primary direct
_atom_sites_solution_secondary difmap
_audit_creation_method SHELXL-97
_cell_angle_alpha 90.00
_cell_angle_beta 90.00
_cell_angle_gamma 90.00
_cell_formula_units_Z 4
_cell_length_a 12.5124(4)
_cell_length_b 9.8275(2)
_cell_length_c 8.8142(3)
_cell_measurement_reflns_used 1763
_cell_measurement_temperature 293(2)
_cell_measurement_theta_max 28.6040
_cell_measurement_theta_min 3.8520
_cell_volume 1083.84(6)
_computing_cell_refinement 'CrystalClear (Rigaku Inc., 2008)'
_computing_data_collection 'CrystalClear (Rigaku Inc., 2008)'
_computing_data_reduction 'CrystalClear (Rigaku Inc., 2008)'
_computing_molecular_graphics 'SHELXL-97 (Sheldrick, 1997)'
_computing_publication_material Diamond
_computing_structure_refinement 'SHELXL-97 (Sheldrick, 1997)'
_computing_structure_solution 'SHELXS-97 (Sheldrick, 1990)'
_diffrn_ambient_temperature 293(2)
_diffrn_detector_area_resol_mean 28.5714
_diffrn_measured_fraction_theta_full 0.999
_diffrn_measured_fraction_theta_max 0.999
_diffrn_measurement_device_type 'Rigaku AFC10 diffractometer'
_diffrn_measurement_method dtprofit.ref
_diffrn_radiation_monochromator 'Graphite Monochromator'
_diffrn_radiation_source 'Rotating Anode'
_diffrn_radiation_type MoK\a
_diffrn_radiation_wavelength 0.71073
_diffrn_reflns_av_R_equivalents 0.0352
_diffrn_reflns_av_sigmaI/netI 0.0402
_diffrn_reflns_limit_h_max 14
_diffrn_reflns_limit_h_min -8
_diffrn_reflns_limit_k_max 7
_diffrn_reflns_limit_k_min -11
_diffrn_reflns_limit_l_max 7
_diffrn_reflns_limit_l_min -10
_diffrn_reflns_number 2511
_diffrn_reflns_theta_full 24.70
_diffrn_reflns_theta_max 24.70
_diffrn_reflns_theta_min 3.10
_exptl_absorpt_coefficient_mu 14.241
_exptl_absorpt_correction_T_max 0.12
_exptl_absorpt_correction_T_min 0.03
_exptl_absorpt_correction_type numerical
_exptl_absorpt_process_details 'face indexed'
_exptl_crystal_colour red
_exptl_crystal_density_diffrn 3.926
_exptl_crystal_density_method 'not measured'
_exptl_crystal_description chip
_exptl_crystal_F_000 1120
_exptl_crystal_size_max 0.120
_exptl_crystal_size_mid 0.105
_exptl_crystal_size_min 0.085
_refine_diff_density_max 0.819
_refine_diff_density_min -1.090
_refine_diff_density_rms 0.241
_refine_ls_extinction_method none
_refine_ls_goodness_of_fit_ref 1.070
_refine_ls_hydrogen_treatment none
_refine_ls_matrix_type full
_refine_ls_number_parameters 50
_refine_ls_number_reflns 984
_refine_ls_number_restraints 0
_refine_ls_restrained_S_all 1.070
_refine_ls_R_factor_all 0.0319
_refine_ls_R_factor_gt 0.0277
_refine_ls_shift/su_max 0.000
_refine_ls_shift/su_mean 0.000
_refine_ls_structure_factor_coef Fsqd
_refine_ls_weighting_details 'calc w=1/[\s^2^(Fo^2^)+(0.0300P)^2^+0.0000P] where P=(Fo^2^+2Fc^2^)/3'
_refine_ls_weighting_scheme calc
_refine_ls_wR_factor_gt 0.0644
_refine_ls_wR_factor_ref 0.0664
_reflns_number_gt 895
_reflns_number_total 984
_reflns_threshold_expression >2sigma(I)
_cod_data_source_file JSSC-2015-227-104.cif
_cod_data_source_block KBa2SnS4Br
_cod_depositor_comments
;
The following automatic conversions were performed:

data item '_exptl_crystal_density_meas' value 'not measured' was
changed to '?' -- the value is perceived as not measured.

Automatic conversion script
Id: cif_fix_values 8369 2020-08-20 11:38:08Z andrius 
;
_cod_original_sg_symbol_H-M Pnma
_cod_database_code 1561912

loop_
_symmetry_equiv_pos_as_xyz
'x, y, z'
'-x+1/2, -y, z+1/2'
'-x, y+1/2, -z'
'x+1/2, -y+1/2, -z+1/2'
'-x, -y, -z'
'x-1/2, y, -z-1/2'
'x, -y-1/2, z'
'-x-1/2, y-1/2, z-1/2'

loop_
_atom_site_label
_atom_site_type_symbol
_atom_site_fract_x
_atom_site_fract_y
_atom_site_fract_z
_atom_site_U_iso_or_equiv
_atom_site_adp_type
_atom_site_occupancy
_atom_site_symmetry_multiplicity
_atom_site_calc_flag
_atom_site_refinement_flags
_atom_site_disorder_assembly
_atom_site_disorder_group
Ba1 Ba 0.47266(4) 0.2500 0.60209(6) 0.01506(18) Uani 1 2 d S . .
Ba2 Ba 0.33130(5) 0.02464(6) 0.09275(8) 0.0244(3) Uani 0.499(3) 1 d P . .
K2 K 0.33130(5) 0.02464(6) 0.09275(8) 0.0244(3) Uani 0.501(3) 1 d P . .
Sn Sn 0.10471(5) 0.2500 0.30933(7) 0.01128(19) Uani 1 2 d S . .
S1 S 0.06530(16) 0.05481(16) 0.1668(2) 0.0280(5) Uani 1 1 d . . .
S2 S 0.0021(2) 0.2500 0.5343(3) 0.0251(6) Uani 1 2 d S . .
S3 S 0.2892(2) 0.2500 0.3628(3) 0.0403(8) Uani 1 2 d S . .
Br Br 0.23172(8) 0.2500 0.82401(12) 0.0290(3) Uani 1 2 d S . .

loop_
_atom_site_aniso_label
_atom_site_aniso_U_11
_atom_site_aniso_U_22
_atom_site_aniso_U_33
_atom_site_aniso_U_23
_atom_site_aniso_U_13
_atom_site_aniso_U_12
Ba1 0.0176(3) 0.0090(3) 0.0186(3) 0.000 -0.0014(2) 0.000
Ba2 0.0223(4) 0.0163(4) 0.0346(5) 0.0003(3) 0.0032(3) 0.0028(3)
K2 0.0223(4) 0.0163(4) 0.0346(5) 0.0003(3) 0.0032(3) 0.0028(3)
Sn 0.0121(3) 0.0082(3) 0.0135(3) 0.000 -0.0010(3) 0.000
S1 0.0399(11) 0.0063(7) 0.0377(11) -0.0065(7) -0.0110(10) -0.0003(8)
S2 0.0179(12) 0.0423(14) 0.0152(12) 0.000 0.0014(11) 0.000
S3 0.0118(13) 0.080(2) 0.0287(15) 0.000 -0.0051(13) 0.000
Br 0.0176(5) 0.0411(6) 0.0284(6) 0.000 -0.0025(5) 0.000

loop_
_atom_type_symbol
_atom_type_description
_atom_type_scat_dispersion_real
_atom_type_scat_dispersion_imag
_atom_type_scat_source
S S 0.1246 0.1234 'International Tables Vol C Tables 4.2.6.8 and 6.1.1.4'
K K 0.2009 0.2494 'International Tables Vol C Tables 4.2.6.8 and 6.1.1.4'
Br Br -0.2901 2.4595 'International Tables Vol C Tables 4.2.6.8 and 6.1.1.4'
Sn Sn -0.6537 1.4246 'International Tables Vol C Tables 4.2.6.8 and 6.1.1.4'
Ba Ba -0.3244 2.2819 'International Tables Vol C Tables 4.2.6.8 and 6.1.1.4'

loop_
_geom_angle_atom_site_label_1
_geom_angle_atom_site_label_2
_geom_angle_atom_site_label_3
_geom_angle
_geom_angle_site_symmetry_1
_geom_angle_site_symmetry_3
S1 Ba1 S1 152.17(7) 8_666 2
S1 Ba1 S3 90.67(4) 8_666 .
S1 Ba1 S3 90.67(4) 2 .
S1 Ba1 S1 139.44(4) 8_666 6_656
S1 Ba1 S1 67.55(5) 2 6_656
S3 Ba1 S1 76.70(6) . 6_656
S1 Ba1 S1 67.55(5) 8_666 4
S1 Ba1 S1 139.44(4) 2 4
S3 Ba1 S1 76.70(6) . 4
S1 Ba1 S1 72.04(6) 6_656 4
S1 Ba1 S2 80.45(4) 8_666 6_657
S1 Ba1 S2 80.45(4) 2 6_657
S3 Ba1 S2 139.14(7) . 6_657
S1 Ba1 S2 132.94(4) 6_656 6_657
S1 Ba1 S2 132.94(4) 4 6_657
S1 Ba1 Br 96.57(4) 8_666 6_657
S1 Ba1 Br 96.57(4) 2 6_657
S3 Ba1 Br 148.78(6) . 6_657
S1 Ba1 Br 78.15(4) 6_656 6_657
S1 Ba1 Br 78.15(4) 4 6_657
S2 Ba1 Br 72.08(5) 6_657 6_657
S1 Ba1 Br 76.72(4) 8_666 .
S1 Ba1 Br 76.72(4) 2 .
S3 Ba1 Br 75.56(6) . .
S1 Ba1 Br 133.91(4) 6_656 .
S1 Ba1 Br 133.91(4) 4 .
S2 Ba1 Br 63.58(5) 6_657 .
Br Ba1 Br 135.661(17) 6_657 .
S1 Ba1 Sn 103.41(4) 8_666 6_656
S1 Ba1 Sn 103.41(4) 2 6_656
S3 Ba1 Sn 71.91(5) . 6_656
S1 Ba1 Sn 36.05(3) 6_656 6_656
S1 Ba1 Sn 36.05(3) 4 6_656
S2 Ba1 Sn 148.95(5) 6_657 6_656
Br Ba1 Sn 76.87(2) 6_657 6_656
Br Ba1 Sn 147.47(2) . 6_656
S1 Ba1 Ba2 52.81(4) 8_666 3_656
S1 Ba1 Ba2 123.49(4) 2 3_656
S3 Ba1 Ba2 143.146(12) . 3_656
S1 Ba1 Ba2 126.10(4) 6_656 3_656
S1 Ba1 Ba2 83.61(3) 4 3_656
S2 Ba1 Ba2 49.35(3) 6_657 3_656
Br Ba1 Ba2 49.639(15) 6_657 3_656
Br Ba1 Ba2 97.528(18) . 3_656
Sn Ba1 Ba2 108.402(15) 6_656 3_656
S1 Ba1 K2 52.81(4) 8_666 3_656
S1 Ba1 K2 123.49(4) 2 3_656
S3 Ba1 K2 143.146(12) . 3_656
S1 Ba1 K2 126.10(4) 6_656 3_656
S1 Ba1 K2 83.61(3) 4 3_656
S2 Ba1 K2 49.35(3) 6_657 3_656
Br Ba1 K2 49.639(15) 6_657 3_656
Br Ba1 K2 97.528(18) . 3_656
Sn Ba1 K2 108.402(15) 6_656 3_656
Ba2 Ba1 K2 0.000(14) 3_656 3_656
S1 Ba1 K2 123.49(4) 8_666 5_656
S1 Ba1 K2 52.81(4) 2 5_656
S3 Ba1 K2 143.146(12) . 5_656
S1 Ba1 K2 83.61(3) 6_656 5_656
S1 Ba1 K2 126.10(4) 4 5_656
S2 Ba1 K2 49.35(3) 6_657 5_656
Br Ba1 K2 49.639(16) 6_657 5_656
Br Ba1 K2 97.528(18) . 5_656
Sn Ba1 K2 108.402(15) 6_656 5_656
Ba2 Ba1 K2 73.109(18) 3_656 5_656
K2 Ba1 K2 73.109(18) 3_656 5_656
S2 Ba2 S3 84.07(5) 6_656 .
S2 Ba2 S1 130.13(5) 6_656 .
S3 Ba2 S1 69.31(5) . .
S2 Ba2 Br 64.52(4) 6_656 1_554
S3 Ba2 Br 90.39(4) . 1_554
S1 Ba2 Br 74.01(4) . 1_554
S2 Ba2 S2 94.804(18) 6_656 2_554
S3 Ba2 S2 136.95(6) . 2_554
S1 Ba2 S2 133.44(5) . 2_554
Br Ba2 S2 127.87(5) 1_554 2_554
S2 Ba2 Br 150.97(5) 6_656 2_554
S3 Ba2 Br 93.56(4) . 2_554
S1 Ba2 Br 74.53(4) . 2_554
Br Ba2 Br 144.51(2) 1_554 2_554
S2 Ba2 Br 67.46(4) 2_554 2_554
S2 Ba2 S1 67.53(5) 6_656 6_656
S3 Ba2 S1 69.61(5) . 6_656
S1 Ba2 S1 132.07(3) . 6_656
Br Ba2 S1 129.49(3) 1_554 6_656
S2 Ba2 S1 70.33(5) 2_554 6_656
Br Ba2 S1 84.48(3) 2_554 6_656
S2 Ba2 S3 124.92(6) 6_656 2_554
S3 Ba2 S3 145.28(3) . 2_554
S1 Ba2 S3 76.69(5) . 2_554
Br Ba2 S3 86.86(4) 1_554 2_554
S2 Ba2 S3 66.01(5) 2_554 2_554
Br Ba2 S3 70.23(4) 2_554 2_554
S1 Ba2 S3 135.19(5) 6_656 2_554
S2 Ba2 Sn 96.84(4) 6_656 2_554
S3 Ba2 Sn 174.79(5) . 2_554
S1 Ba2 Sn 113.43(3) . 2_554
Br Ba2 Sn 94.64(2) 1_554 2_554
S2 Ba2 Sn 37.92(4) 2_554 2_554
Br Ba2 Sn 83.14(2) 2_554 2_554
S1 Ba2 Sn 105.95(3) 6_656 2_554
S3 Ba2 Sn 36.81(4) 2_554 2_554
S2 Ba2 Ba2 47.45(3) 6_656 7_565
S3 Ba2 Ba2 47.74(4) . 7_565
S1 Ba2 Ba2 85.00(3) . 7_565
Br Ba2 Ba2 50.393(15) 1_554 7_565
S2 Ba2 Ba2 141.50(3) 2_554 7_565
Br Ba2 Ba2 141.000(17) 2_554 7_565
S1 Ba2 Ba2 85.31(3) 6_656 7_565
S3 Ba2 Ba2 136.89(3) 2_554 7_565
Sn Ba2 Ba2 135.815(12) 2_554 7_565
S2 Ba2 K2 47.45(3) 6_656 7_565
S3 Ba2 K2 47.74(4) . 7_565
S1 Ba2 K2 85.00(3) . 7_565
Br Ba2 K2 50.393(15) 1_554 7_565
S2 Ba2 K2 141.50(3) 2_554 7_565
Br Ba2 K2 141.000(17) 2_554 7_565
S1 Ba2 K2 85.31(3) 6_656 7_565
S3 Ba2 K2 136.89(3) 2_554 7_565
Sn Ba2 K2 135.815(12) 2_554 7_565
Ba2 Ba2 K2 0.000(17) 7_565 7_565
S2 Ba2 Ba1 104.63(4) 6_656 5_656
S3 Ba2 Ba1 93.33(4) . 5_656
S1 Ba2 Ba1 117.86(4) . 5_656
Br Ba2 Ba1 168.11(3) 1_554 5_656
S2 Ba2 Ba1 45.20(4) 2_554 5_656
Br Ba2 Ba1 46.50(2) 2_554 5_656
S1 Ba2 Ba1 42.68(3) 6_656 5_656
S3 Ba2 Ba1 96.40(4) 2_554 5_656
Sn Ba2 Ba1 81.473(15) 2_554 5_656
Ba2 Ba2 Ba1 126.555(9) 7_565 5_656
K2 Ba2 Ba1 126.555(9) 7_565 5_656
S3 Sn S1 108.25(6) . .
S3 Sn S1 108.25(6) . 7_565
S1 Sn S1 109.73(9) . 7_565
S3 Sn S2 111.39(10) . .
S1 Sn S2 109.60(6) . .
S1 Sn S2 109.60(6) 7_565 .
S3 Sn K2 70.05(5) . 8_666
S1 Sn K2 170.66(5) . 8_666
S1 Sn K2 79.27(5) 7_565 8_666
S2 Sn K2 63.80(4) . 8_666
S3 Sn Ba2 70.05(5) . 8_666
S1 Sn Ba2 170.66(5) . 8_666
S1 Sn Ba2 79.27(5) 7_565 8_666
S2 Sn Ba2 63.80(4) . 8_666
K2 Sn Ba2 0.000(15) 8_666 8_666
S3 Sn K2 70.05(5) . 2
S1 Sn K2 79.27(5) . 2
S1 Sn K2 170.66(5) 7_565 2
S2 Sn K2 63.80(4) . 2
K2 Sn K2 91.63(2) 8_666 2
Ba2 Sn K2 91.63(2) 8_666 2
S3 Sn Ba2 70.05(5) . 2
S1 Sn Ba2 79.27(5) . 2
S1 Sn Ba2 170.66(5) 7_565 2
S2 Sn Ba2 63.80(4) . 2
K2 Sn Ba2 91.63(2) 8_666 2
Ba2 Sn Ba2 91.63(2) 8_666 2
K2 Sn Ba2 0.000(13) 2 2
S3 Sn Ba1 126.03(8) . 6_556
S1 Sn Ba1 54.92(4) . 6_556
S1 Sn Ba1 54.92(4) 7_565 6_556
S2 Sn Ba1 122.58(6) . 6_556
K2 Sn Ba1 133.802(12) 8_666 6_556
Ba2 Sn Ba1 133.802(12) 8_666 6_556
K2 Sn Ba1 133.802(12) 2 6_556
Ba2 Sn Ba1 133.802(12) 2 6_556
S3 Sn K2 53.96(5) . 7_565
S1 Sn K2 109.88(5) . 7_565
S1 Sn K2 56.67(5) 7_565 7_565
S2 Sn K2 140.51(3) . 7_565
K2 Sn K2 76.884(10) 8_666 7_565
Ba2 Sn K2 76.884(10) 8_666 7_565
K2 Sn K2 123.572(16) 2 7_565
Ba2 Sn K2 123.572(16) 2 7_565
Ba1 Sn K2 82.075(16) 6_556 7_565
S3 Sn K2 139.75(4) . 6_556
S1 Sn K2 60.23(5) . 6_556
S1 Sn K2 111.91(5) 7_565 6_556
S2 Sn K2 51.66(5) . 6_556
K2 Sn K2 114.734(16) 8_666 6_556
Ba2 Sn K2 114.734(16) 8_666 6_556
K2 Sn K2 69.874(17) 2 6_556
Ba2 Sn K2 69.874(17) 2 6_556
Ba1 Sn K2 81.259(15) 6_556 6_556
K2 Sn K2 163.317(18) 7_565 6_556
Sn S1 Ba1 157.69(8) . 2_554
Sn S1 Ba1 89.03(5) . 6_556
Ba1 S1 Ba1 112.45(5) 2_554 6_556
Sn S1 Ba2 88.18(6) . .
Ba1 S1 Ba2 91.75(5) 2_554 .
Ba1 S1 Ba2 105.03(6) 6_556 .
Sn S1 K2 85.61(6) . 6_556
Ba1 S1 K2 84.51(5) 2_554 6_556
Ba1 S1 K2 100.71(5) 6_556 6_556
Ba2 S1 K2 153.39(6) . 6_556
Sn S1 Ba2 85.61(6) . 6_556
Ba1 S1 Ba2 84.51(5) 2_554 6_556
Ba1 S1 Ba2 100.71(5) 6_556 6_556
Ba2 S1 Ba2 153.39(6) . 6_556
K2 S1 Ba2 0.00(2) 6_556 6_556
Sn S2 Ba1 153.64(10) . 6_557
Sn S2 K2 93.88(6) . 6_556
Ba1 S2 K2 105.38(6) 6_557 6_556
Sn S2 Ba2 93.88(6) . 6_556
Ba1 S2 Ba2 105.38(6) 6_557 6_556
K2 S2 Ba2 0.00(2) 6_556 6_556
Sn S2 K2 93.88(6) . 4_455
Ba1 S2 K2 105.38(6) 6_557 4_455
K2 S2 K2 85.10(6) 6_556 4_455
Ba2 S2 K2 85.10(6) 6_556 4_455
Sn S2 Ba2 93.88(6) . 4_455
Ba1 S2 Ba2 105.38(6) 6_557 4_455
K2 S2 Ba2 85.10(6) 6_556 4_455
Ba2 S2 Ba2 85.10(6) 6_556 4_455
K2 S2 Ba2 0.000(18) 4_455 4_455
Sn S2 K2 78.28(5) . 8_666
Ba1 S2 K2 85.45(5) 6_557 8_666
K2 S2 K2 167.07(7) 6_556 8_666
Ba2 S2 K2 167.07(7) 6_556 8_666
K2 S2 K2 85.196(18) 4_455 8_666
Ba2 S2 K2 85.196(18) 4_455 8_666
Sn S2 Ba2 78.28(5) . 8_666
Ba1 S2 Ba2 85.45(5) 6_557 8_666
K2 S2 Ba2 167.07(7) 6_556 8_666
Ba2 S2 Ba2 167.07(7) 6_556 8_666
K2 S2 Ba2 85.196(18) 4_455 8_666
Ba2 S2 Ba2 85.196(18) 4_455 8_666
K2 S2 Ba2 0.00(3) 8_666 8_666
Sn S2 K2 78.28(5) . 2
Ba1 S2 K2 85.45(5) 6_557 2
K2 S2 K2 85.196(18) 6_556 2
Ba2 S2 K2 85.196(18) 6_556 2
K2 S2 K2 167.07(7) 4_455 2
Ba2 S2 K2 167.07(7) 4_455 2
K2 S2 K2 102.99(7) 8_666 2
Ba2 S2 K2 102.99(7) 8_666 2
Sn S2 Ba2 78.28(5) . 2
Ba1 S2 Ba2 85.45(5) 6_557 2
K2 S2 Ba2 85.196(18) 6_556 2
Ba2 S2 Ba2 85.196(18) 6_556 2
K2 S2 Ba2 167.07(7) 4_455 2
Ba2 S2 Ba2 167.07(7) 4_455 2
K2 S2 Ba2 102.99(7) 8_666 2
Ba2 S2 Ba2 102.99(7) 8_666 2
K2 S2 Ba2 0.00(3) 2 2
Sn S3 Ba1 148.95(12) . .
Sn S3 Ba2 90.69(7) . .
Ba1 S3 Ba2 111.80(6) . .
Sn S3 K2 90.69(7) . 7_565
Ba1 S3 K2 111.80(6) . 7_565
Ba2 S3 K2 84.51(7) . 7_565
Sn S3 Ba2 90.69(7) . 7_565
Ba1 S3 Ba2 111.80(6) . 7_565
Ba2 S3 Ba2 84.51(7) . 7_565
K2 S3 Ba2 0.00(2) 7_565 7_565
Sn S3 K2 73.14(6) . 8_666
Ba1 S3 K2 85.95(6) . 8_666
Ba2 S3 K2 162.24(9) . 8_666
K2 S3 K2 88.309(15) 7_565 8_666
Ba2 S3 K2 88.309(15) 7_565 8_666
Sn S3 Ba2 73.14(6) . 8_666
Ba1 S3 Ba2 85.95(6) . 8_666
Ba2 S3 Ba2 162.24(9) . 8_666
K2 S3 Ba2 88.309(15) 7_565 8_666
Ba2 S3 Ba2 88.309(15) 7_565 8_666
K2 S3 Ba2 0.00(3) 8_666 8_666
Sn S3 K2 73.14(6) . 2
Ba1 S3 K2 85.95(6) . 2
Ba2 S3 K2 88.309(15) . 2
K2 S3 K2 162.24(9) 7_565 2
Ba2 S3 K2 162.24(9) 7_565 2
K2 S3 K2 93.78(7) 8_666 2
Ba2 S3 K2 93.78(7) 8_666 2
Sn S3 Ba2 73.14(6) . 2
Ba1 S3 Ba2 85.95(6) . 2
Ba2 S3 Ba2 88.309(15) . 2
K2 S3 Ba2 162.24(9) 7_565 2
Ba2 S3 Ba2 162.24(9) 7_565 2
K2 S3 Ba2 93.78(7) 8_666 2
Ba2 S3 Ba2 93.78(7) 8_666 2
K2 S3 Ba2 0.00(2) 2 2
Ba1 Br K2 102.55(3) 6_557 7_566
Ba1 Br Ba2 102.55(3) 6_557 7_566
K2 Br Ba2 0.000(16) 7_566 7_566
Ba1 Br K2 102.55(3) 6_557 1_556
K2 Br K2 79.21(3) 7_566 1_556
Ba2 Br K2 79.21(3) 7_566 1_556
Ba1 Br Ba2 102.55(3) 6_557 1_556
K2 Br Ba2 79.21(3) 7_566 1_556
Ba2 Br Ba2 79.21(3) 7_566 1_556
K2 Br Ba2 0.000(16) 1_556 1_556
Ba1 Br K2 83.86(2) 6_557 2
K2 Br K2 167.71(3) 7_566 2
Ba2 Br K2 167.71(3) 7_566 2
K2 Br K2 89.208(8) 1_556 2
Ba2 Br K2 89.208(8) 1_556 2
Ba1 Br Ba2 83.86(2) 6_557 2
K2 Br Ba2 167.71(3) 7_566 2
Ba2 Br Ba2 167.71(3) 7_566 2
K2 Br Ba2 89.208(8) 1_556 2
Ba2 Br Ba2 89.208(8) 1_556 2
K2 Br Ba2 0.00(3) 2 2
Ba1 Br K2 83.86(2) 6_557 8_666
K2 Br K2 89.208(8) 7_566 8_666
Ba2 Br K2 89.208(8) 7_566 8_666
K2 Br K2 167.71(3) 1_556 8_666
Ba2 Br K2 167.71(3) 1_556 8_666
K2 Br K2 102.00(3) 2 8_666
Ba2 Br K2 102.00(3) 2 8_666
Ba1 Br Ba2 83.86(2) 6_557 8_666
K2 Br Ba2 89.208(8) 7_566 8_666
Ba2 Br Ba2 89.208(8) 7_566 8_666
K2 Br Ba2 167.71(3) 1_556 8_666
Ba2 Br Ba2 167.71(3) 1_556 8_666
K2 Br Ba2 102.00(3) 2 8_666
Ba2 Br Ba2 102.00(3) 2 8_666
K2 Br Ba2 0.00(3) 8_666 8_666
Ba1 Br Ba1 158.39(4) 6_557 .
K2 Br Ba1 94.03(2) 7_566 .
Ba2 Br Ba1 94.03(2) 7_566 .
K2 Br Ba1 94.03(2) 1_556 .
Ba2 Br Ba1 94.03(2) 1_556 .
K2 Br Ba1 82.59(2) 2 .
Ba2 Br Ba1 82.59(2) 2 .
K2 Br Ba1 82.59(2) 8_666 .
Ba2 Br Ba1 82.59(2) 8_666 .

loop_
_geom_bond_atom_site_label_1
_geom_bond_atom_site_label_2
_geom_bond_distance
_geom_bond_site_symmetry_2
Ba1 S1 3.0861(15) 8_666
Ba1 S1 3.0861(15) 2
Ba1 S3 3.117(3) .
Ba1 S1 3.2618(18) 6_656
Ba1 S1 3.2617(18) 4
Ba1 S2 3.226(3) 6_657
Ba1 Br 3.3062(12) 6_657
Ba1 Br 3.5938(12) .
Ba1 Sn 3.9850(8) 6_656
Ba1 Ba2 4.5317(8) 3_656
Ba1 K2 4.5317(8) 3_656
Ba1 K2 4.5317(8) 5_656
Ba2 S2 3.2751(19) 6_656
Ba2 S3 3.294(2) .
Ba2 S1 3.405(2) .
Ba2 Br 3.4740(10) 1_554
Ba2 S2 3.4490(17) 2_554
Ba2 Br 3.4730(9) 2_554
Ba2 S1 3.627(2) 6_656
Ba2 S3 3.697(2) 2_554
Ba2 Sn 3.7638(8) 2_554
Ba2 Ba2 4.4294(12) 7_565
Ba2 K2 4.4294(12) 7_565
Ba2 Ba1 4.5317(8) 5_656
Sn S3 2.356(3) .
Sn S1 2.3455(16) .
Sn S1 2.3455(16) 7_565
Sn S2 2.362(3) .
Sn K2 3.7638(8) 8_666
Sn Ba2 3.7638(8) 8_666
Sn K2 3.7638(8) 2
Sn Ba2 3.7638(8) 2
Sn Ba1 3.9850(8) 6_556
Sn K2 4.0727(8) 7_565
Sn K2 4.1657(8) 6_556
S1 Ba1 3.0861(15) 2_554
S1 Ba1 3.2618(18) 6_556
S1 K2 3.627(2) 6_556
S1 Ba2 3.627(2) 6_556
S2 Ba1 3.226(3) 6_557
S2 K2 3.2751(19) 6_556
S2 Ba2 3.2751(19) 6_556
S2 K2 3.2751(19) 4_455
S2 Ba2 3.2751(19) 4_455
S2 K2 3.4490(17) 8_666
S2 Ba2 3.4490(17) 8_666
S2 K2 3.4490(17) 2
S2 Ba2 3.4490(17) 2
S3 K2 3.294(2) 7_565
S3 Ba2 3.294(2) 7_565
S3 K2 3.697(2) 8_666
S3 Ba2 3.697(2) 8_666
S3 K2 3.697(2) 2
S3 Ba2 3.697(2) 2
Br Ba1 3.3062(12) 6_557
Br K2 3.4740(10) 7_566
Br Ba2 3.4740(10) 7_566
Br K2 3.4740(10) 1_556
Br Ba2 3.4740(10) 1_556
Br K2 3.4730(9) 2
Br Ba2 3.4730(9) 2
Br K2 3.4730(9) 8_666
Br Ba2 3.4730(9) 8_666
